data_2105568
loop_
_publ_author_name
'Valente, E. J.'
'Fuller, J. F.'
'Ball, J. D.'

_publ_section_title
;
 Pseudoacids. I. 4- and 5-Oxoacids
;
_journal_issue 2
_journal_name_full 'Acta Crystallographica Section B'
_journal_page_first 162
_journal_page_last 173
_journal_paper_doi 10.1107/S010876819701149X
_journal_volume 54
_journal_year 1998
_chemical_formula_sum 'C4 H2 Cl2 O3'
_chemical_formula_weight 168.96
_chemical_name_common 'mucochloric acid'
_chemical_name_systematic
;
 3,4-dichloro-5-hydroxy-2,5-dihydrofuran-2-one
;
_space_group_IT_number 2
_symmetry_cell_setting triclinic
_symmetry_space_group_name_Hall '-P 1'
_symmetry_space_group_name_H-M 'P -1'
_audit_creation_method SHELXL
_cell_angle_alpha 99.50(5)
_cell_angle_beta 102.38(6)
_cell_angle_gamma 90.29(6)
_cell_formula_units_Z 4
_cell_length_a 6.277(5)
_cell_length_b 8.085(5)
_cell_length_c 12.369(9)
_cell_measurement_reflns_used 40
_cell_measurement_temperature 294(2)
_cell_measurement_theta_max 22.5
_cell_measurement_theta_min 12.5
_cell_volume 604.2(8)
_computing_cell_refinement 'P3/PC (Siemens, 1989a)'
_computing_data_collection 'P3/PC (Siemens, 1989a)'
_computing_data_reduction 'XDISK (Siemens, 1989b)'
_computing_molecular_graphics 'XP (Siemens, 1989)'
_computing_publication_material 'SHELXL-93 (Sheldrick, 1993)'
_computing_structure_refinement 'SHELXL-93 (Sheldrick, 1993)'
_computing_structure_solution 'SHELXS-86 (Sheldrick, 1985)'
_diffrn_ambient_temperature 294(2)
_diffrn_measurement_device 'scintillation counter, PH analysis'
_diffrn_measurement_method '\w scans, 3.0 degrees'
_diffrn_radiation_monochromator graphite
_diffrn_radiation_source 'normal-focus sealed tube'
_diffrn_radiation_type MoK\a
_diffrn_radiation_wavelength 0.71073
_diffrn_reflns_av_R_equivalents 0.0265
_diffrn_reflns_av_sigmaI/netI 0.0450
_diffrn_reflns_limit_h_max 8
_diffrn_reflns_limit_h_min 0
_diffrn_reflns_limit_k_max 11
_diffrn_reflns_limit_k_min -11
_diffrn_reflns_limit_l_max 17
_diffrn_reflns_limit_l_min -17
_diffrn_reflns_number 3903
_diffrn_reflns_theta_max 30.09
_diffrn_reflns_theta_min 2.56
_diffrn_standards_decay_% -3.2(14)
_diffrn_standards_interval_count 97
_diffrn_standards_interval_time 90
_diffrn_standards_number 3
_exptl_absorpt_coefficient_mu 0.994
_exptl_absorpt_correction_type none
_exptl_crystal_colour colorless
_exptl_crystal_density_diffrn 1.857
_exptl_crystal_description 'thin plate'
_exptl_crystal_F_000 336
_exptl_crystal_size_max 0.40
_exptl_crystal_size_mid 0.40
_exptl_crystal_size_min 0.05
_refine_diff_density_max 1.996
_refine_diff_density_min -0.736
_refine_ls_extinction_method none
_refine_ls_goodness_of_fit_all 0.998
_refine_ls_goodness_of_fit_obs 1.225
_refine_ls_hydrogen_treatment 'H atoms fixed, calculated'
_refine_ls_matrix_type full
_refine_ls_number_parameters 165
_refine_ls_number_reflns 3519
_refine_ls_number_restraints 0
_refine_ls_restrained_S_all 1.011
_refine_ls_restrained_S_obs 1.225
_refine_ls_R_factor_all 0.1515
_refine_ls_R_factor_obs 0.1174
_refine_ls_shift/esd_max 0.000
_refine_ls_shift/esd_mean 0.000
_refine_ls_structure_factor_coef Fsqd
_refine_ls_weighting_details 'w = 1/[\s^2^(Fo^2^)+(0.2416P)^2^+0.0000P], where P=(Fo^2^+2Fc^2^)/3'
_refine_ls_weighting_scheme calc
_refine_ls_wR_factor_all 0.3437
_refine_ls_wR_factor_obs 0.3132
_reflns_number_observed 1999
_reflns_number_total 3526
_reflns_observed_criterion >2sigma(I)
_cod_data_source_file fr0001.cif
_cod_data_source_block 8
_cod_depositor_comments
;
The following automatic conversions were performed:

'_refine_ls_weighting_scheme' value 'w =
1/[\s^2^(Fo^2^)+(0.2416P)^2^+0.0000P], where P=(Fo^2^+2Fc^2^)/3' was
changed to 'calc'. New tag '_refine_ls_weighting_details' was
created. The value of the new tag was set to 'w =
1/[\s^2^(Fo^2^)+(0.2416P)^2^+0.0000P], where P=(Fo^2^+2Fc^2^)/3'.

Automatic conversion script
Id: cif_fix_values 3143 2015-03-26 13:38:13Z robertas 
;
_cod_database_code 2105568

loop_
_symmetry_equiv_pos_as_xyz
'x, y, z'
'-x, -y, -z'

loop_
_atom_site_aniso_label
_atom_site_aniso_U_11
_atom_site_aniso_U_22
_atom_site_aniso_U_33
_atom_site_aniso_U_12
_atom_site_aniso_U_13
_atom_site_aniso_U_23
Cl3A 0.0730(12) 0.0564(9) 0.0424(7) -0.0010(8) 0.0237(7) 0.0121(6)
Cl4A 0.0588(11) 0.0603(9) 0.0418(7) -0.0153(7) -0.0025(6) 0.0058(6)
O1A 0.045(2) 0.042(2) 0.0319(15) 0.005(2) 0.0090(14) 0.0071(13)
O2A 0.052(3) 0.056(2) 0.047(2) -0.009(2) 0.008(2) 0.007(2)
C2A 0.036(3) 0.034(2) 0.036(2) 0.004(2) 0.004(2) 0.007(2)
C3A 0.040(3) 0.038(2) 0.034(2) 0.007(2) 0.009(2) 0.010(2)
C4A 0.038(3) 0.033(2) 0.033(2) 0.006(2) 0.005(2) 0.006(2)
C5A 0.032(3) 0.041(3) 0.040(2) 0.007(2) 0.010(2) 0.007(2)
O5A 0.054(3) 0.046(2) 0.051(2) 0.002(2) 0.017(2) 0.019(2)
Cl3B 0.0803(13) 0.0533(9) 0.0427(7) 0.0269(8) 0.0258(7) 0.0065(6)
Cl4B 0.0584(10) 0.0579(9) 0.0417(7) 0.0135(7) -0.0007(6) 0.0100(6)
O1B 0.045(2) 0.041(2) 0.0312(15) 0.011(2) 0.0074(14) 0.0083(12)
O2B 0.061(3) 0.051(2) 0.053(2) 0.018(2) 0.007(2) 0.016(2)
C2B 0.041(3) 0.032(2) 0.040(2) 0.012(2) 0.009(2) 0.012(2)
C3B 0.041(3) 0.031(2) 0.034(2) 0.009(2) 0.010(2) 0.0052(15)
C4B 0.034(3) 0.036(2) 0.035(2) 0.005(2) 0.005(2) 0.008(2)
C5B 0.038(3) 0.038(2) 0.039(2) 0.012(2) 0.011(2) 0.011(2)
O5B 0.060(3) 0.047(2) 0.038(2) 0.021(2) 0.014(2) 0.0033(14)

loop_
_atom_site_label
_atom_site_fract_x
_atom_site_fract_y
_atom_site_fract_z
_atom_site_U_iso_or_equiv
_atom_site_thermal_displace_type
_atom_site_calc_flag
_atom_site_refinement_flags
_atom_site_occupancy
_atom_site_type_symbol
Cl3A -0.2724(3) -0.5265(2) 0.87440(11) 0.0552(5) Uani d . 1 Cl
Cl4A 0.1760(3) -0.2753(2) 0.87187(11) 0.0561(5) Uani d . 1 Cl
O1A -0.1813(7) -0.4889(4) 0.5781(3) 0.0395(9) Uani d . 1 O
O2A -0.4475(8) -0.6416(6) 0.6141(3) 0.0524(11) Uani d . 1 O
C2A -0.2888(9) -0.5479(6) 0.6465(4) 0.0360(10) Uani d . 1 C
C3A -0.1793(9) -0.4787(6) 0.7630(4) 0.0367(10) Uani d . 1 C
C4A -0.0105(9) -0.3825(6) 0.7623(4) 0.0350(10) Uani d . 1 C
C5A 0.0062(9) -0.3798(6) 0.6434(4) 0.0374(10) Uani d . 1 C
H5AA 0.1444(9) -0.4238(6) 0.6288(4) 0.045 Uiso calc R 1 H
O5A -0.0226(8) -0.2197(5) 0.6189(3) 0.0481(10) Uani d . 1 O
H5A -0.019(13) -0.221(2) 0.5530(18) 0.058 Uiso calc R 1 H
Cl3B 0.2277(3) 0.2209(2) 0.87484(11) 0.0570(5) Uani d . 1 Cl
Cl4B 0.6754(3) -0.0321(2) 0.87141(11) 0.0542(5) Uani d . 1 Cl
O1B 0.3191(7) 0.0307(4) 0.5782(3) 0.0388(8) Uani d D 1 O
O2B 0.0523(9) 0.2020(6) 0.6141(4) 0.0552(11) Uani d . 1 O
C2B 0.2086(10) 0.1260(6) 0.6475(4) 0.0369(11) Uani d . 1 C
C3B 0.3216(9) 0.1178(6) 0.7636(4) 0.0351(10) Uani d . 1 C
C4B 0.4875(9) 0.0211(6) 0.7616(4) 0.0350(10) Uani d . 1 C
C5B 0.5031(9) -0.0457(6) 0.6432(4) 0.0372(11) Uani d D 1 C
H5BB 0.6413(9) -0.0077(6) 0.6287(4) 0.045 Uiso calc R 1 H
O5B 0.4789(8) -0.2166(5) 0.6188(3) 0.0481(11) Uani d . 1 O
H5B 0.456(13) -0.2469(8) 0.5506(5) 0.058 Uiso calc R 1 H

loop_
_atom_type_symbol
_atom_type_description
_atom_type_scat_dispersion_real
_atom_type_scat_dispersion_imag
_atom_type_scat_source
C C 0.0033 0.0016 'International Tables Vol C Tables 4.2.6.8 and 6.1.1.4'
H H 0.0000 0.0000 'International Tables Vol C Tables 4.2.6.8 and 6.1.1.4'
O O 0.0106 0.0060 'International Tables Vol C Tables 4.2.6.8 and 6.1.1.4'
Cl Cl 0.1484 0.1585 'International Tables Vol C Tables 4.2.6.8 and 6.1.1.4'

loop_
_geom_angle_atom_site_label_1
_geom_angle_atom_site_label_2
_geom_angle_atom_site_label_3
_geom_angle
_geom_angle_publ_flag
C2A O1A C5A 110.4(4) yes
O2A C2A O1A 123.6(5) ?
O2A C2A C3A 128.2(5) ?
O1A C2A C3A 108.2(4) ?
C4A C3A C2A 109.1(4) ?
C4A C3A Cl3A 129.3(4) ?
C2A C3A Cl3A 121.5(4) ?
C3A C4A C5A 109.7(4) ?
C3A C4A Cl4A 129.4(4) ?
C5A C4A Cl4A 120.9(4) ?
O5A C5A O1A 108.8(4) yes
O5A C5A C4A 110.3(4) ?
O1A C5A C4A 102.6(4) ?
C2B O1B C5B 110.7(3) yes
O2B C2B O1B 123.2(5) ?
O2B C2B C3B 129.5(5) ?
O1B C2B C3B 107.2(4) ?
C4B C3B C2B 109.0(4) ?
C4B C3B Cl3B 130.1(4) ?
C2B C3B Cl3B 120.9(4) ?
C3B C4B C5B 110.9(4) ?
C3B C4B Cl4B 129.2(4) ?
C5B C4B Cl4B 119.9(4) ?
O5B C5B O1B 110.4(4) yes
O5B C5B C4B 112.2(4) ?
O1B C5B C4B 102.1(4) ?

loop_
_geom_bond_atom_site_label_1
_geom_bond_atom_site_label_2
_geom_bond_distance
_geom_bond_publ_flag
Cl3A C3A 1.705(5) ?
Cl4A C4A 1.697(5) ?
O1A C2A 1.332(6) yes
O1A C5A 1.470(7) yes
O2A C2A 1.204(7) yes
C2A C3A 1.472(7) ?
C3A C4A 1.314(8) ?
C4A C5A 1.500(6) ?
C5A O5A 1.382(6) yes
Cl3B C3B 1.706(5) ?
Cl4B C4B 1.712(5) ?
O1B C2B 1.361(6) yes
O1B C5B 1.461(5) yes
O2B C2B 1.194(7) yes
C2B C3B 1.471(6) ?
C3B C4B 1.307(7) ?
C4B C5B 1.499(6) ?
C5B O5B 1.365(6) yes

loop_
_geom_torsion_atom_site_label_1
_geom_torsion_atom_site_label_2
_geom_torsion_atom_site_label_3
_geom_torsion_atom_site_label_4
_geom_torsion
_geom_torsion_publ_flag
C5A O1A C2A O2A -179.2(5) ?
C5A O1A C2A C3A 0.8(6) ?
O2A C2A C3A C4A 179.5(6) ?
O1A C2A C3A C4A -0.5(6) ?
O2A C2A C3A Cl3A -0.2(8) ?
O1A C2A C3A Cl3A 179.8(4) ?
C2A C3A C4A C5A 0.0(6) ?
Cl3A C3A C4A C5A 179.7(4) ?
C2A C3A C4A Cl4A -178.4(4) ?
Cl3A C3A C4A Cl4A 1.3(8) ?
C2A O1A C5A O5A -117.6(5) yes
C2A O1A C5A C4A -0.8(5) ?
C3A C4A C5A O5A 116.3(5) ?
Cl4A C4A C5A O5A -65.2(6) ?
C3A C4A C5A O1A 0.4(5) ?
Cl4A C4A C5A O1A 179.0(3) ?
C5B O1B C2B O2B 179.6(5) ?
C5B O1B C2B C3B 1.0(6) ?
O2B C2B C3B C4B -179.1(6) ?
O1B C2B C3B C4B -0.7(6) ?
O2B C2B C3B Cl3B 2.3(9) ?
O1B C2B C3B Cl3B -179.3(4) ?
C2B C3B C4B C5B 0.1(6) ?
Cl3B C3B C4B C5B 178.5(4) ?
C2B C3B C4B Cl4B 179.7(4) ?
Cl3B C3B C4B Cl4B -1.9(9) ?
C2B O1B C5B O5B 118.5(5) yes
C2B O1B C5B C4B -1.0(5) ?
C3B C4B C5B O5B -117.7(5) ?
Cl4B C4B C5B O5B 62.7(6) ?
C3B C4B C5B O1B 0.5(6) ?
Cl4B C4B C5B O1B -179.1(3) ?
